data_4035304
loop_
_publ_author_name
'Regar, Ramprasad'
'Mishra, Ruchika'
'Mondal, Pradip Kumar'
'Sankar, Jeyaraman'

_publ_section_title
;
 Metal-free Annulation at the Ortho- and Bay-Positions of Perylene
 Bisimide Leading to Lateral \p-Extension with Strong NIR Absorption.
;
_journal_issue 16
_journal_name_full 'The Journal of organic chemistry'
_journal_page_first 9547
_journal_page_last 9552
_journal_paper_doi 10.1021/acs.joc.8b01303
_journal_volume 83
_journal_year 2018
_chemical_formula_sum 'C23 H22 Cl6 N2 O3'
_chemical_formula_weight 587.12
_space_group_crystal_system monoclinic
_space_group_IT_number 14
_space_group_name_Hall '-P 2ybc'
_space_group_name_H-M_alt 'P 1 21/c 1'
_atom_sites_solution_hydrogens geom
_audit_creation_method SHELXL-2016/6
_cell_angle_alpha 90
_cell_angle_beta 98.83(3)
_cell_angle_gamma 90
_cell_formula_units_Z 4
_cell_length_a 6.463(4)
_cell_length_b 25.511(11)
_cell_length_c 15.188(8)
_cell_measurement_reflns_used 1135
_cell_measurement_temperature 120(2)
_cell_measurement_theta_max 16.68
_cell_measurement_theta_min 2.71
_cell_volume 2474(2)
_computing_cell_refinement 'Bruker SAINT'
_computing_data_collection 'Bruker APEX2'
_computing_data_reduction 'Bruker SAINT'
_computing_molecular_graphics 'Bruker SHELXTL'
_computing_publication_material 'Bruker SHELXTL'
_computing_structure_refinement 'SHELXL-2016/6 (Sheldrick, 2016)'
_computing_structure_solution 'SHELXT 2014/4 (Sheldrick, 2014)'
_diffrn_ambient_temperature 120(2)
_diffrn_measured_fraction_theta_full 0.988
_diffrn_measured_fraction_theta_max 0.988
_diffrn_measurement_device_type 'Bruker APEX-II CCD'
_diffrn_measurement_method '\f and \w scans'
_diffrn_radiation_type MoK\a
_diffrn_radiation_wavelength 0.71073
_diffrn_reflns_av_R_equivalents 0.2564
_diffrn_reflns_av_unetI/netI 0.3454
_diffrn_reflns_Laue_measured_fraction_full 0.988
_diffrn_reflns_Laue_measured_fraction_max 0.988
_diffrn_reflns_limit_h_max 7
_diffrn_reflns_limit_h_min -7
_diffrn_reflns_limit_k_max 0
_diffrn_reflns_limit_k_min -28
_diffrn_reflns_limit_l_max 16
_diffrn_reflns_limit_l_min -16
_diffrn_reflns_number 6843
_diffrn_reflns_point_group_measured_fraction_full 0.988
_diffrn_reflns_point_group_measured_fraction_max 0.988
_diffrn_reflns_theta_full 23.405
_diffrn_reflns_theta_max 23.405
_diffrn_reflns_theta_min 2.095
_exptl_absorpt_coefficient_mu 0.725
_exptl_absorpt_correction_T_max 0.8460
_exptl_absorpt_correction_T_min 0.6432
_exptl_absorpt_correction_type multi-scan
_exptl_absorpt_process_details 'SADABS 2014/4'
_exptl_crystal_density_diffrn 1.576
_exptl_crystal_description Plate
_exptl_crystal_F_000 1200
_exptl_crystal_size_max 0.120
_exptl_crystal_size_mid 0.080
_exptl_crystal_size_min 0.060
_refine_diff_density_max 0.514
_refine_diff_density_min -0.500
_refine_diff_density_rms 0.109
_refine_ls_extinction_method none
_refine_ls_goodness_of_fit_ref 0.999
_refine_ls_hydrogen_treatment constr
_refine_ls_matrix_type full
_refine_ls_number_parameters 257
_refine_ls_number_reflns 3578
_refine_ls_number_restraints 0
_refine_ls_restrained_S_all 0.999
_refine_ls_R_factor_all 0.2700
_refine_ls_R_factor_gt 0.0997
_refine_ls_shift/su_max 0.000
_refine_ls_shift/su_mean 0.000
_refine_ls_structure_factor_coef Fsqd
_refine_ls_weighting_details 'w=1/[\s^2^(Fo^2^)+(0.0565P)^2^] where P=(Fo^2^+2Fc^2^)/3'
_refine_ls_weighting_scheme calc
_refine_ls_wR_factor_gt 0.1518
_refine_ls_wR_factor_ref 0.1999
_reflns_Friedel_coverage 0.000
_reflns_number_gt 1392
_reflns_number_total 3578
_reflns_threshold_expression 'I > 2\s(I)'
_cod_data_source_file jo8b01303_si_003.cif
_cod_data_source_block shelx
_cod_original_cell_volume 2475(2)
_cod_original_sg_symbol_H-M 'P 21/c'
_cod_database_code 4035304
_shelx_shelxl_version_number 2016/6
_shelx_space_group_comment
;
The symmetry employed for this shelxl refinement is uniquely defined
by the following loop, which should always be used as a source of
symmetry information in preference to the above space-group names.
They are only intended as comments.
;
_shelx_estimated_absorpt_t_min 0.918
_shelx_estimated_absorpt_t_max 0.958

loop_
_space_group_symop_operation_xyz
'x, y, z'
'-x, y+1/2, -z+1/2'
'-x, -y, -z'
'x, -y-1/2, z-1/2'

loop_
_atom_site_label
_atom_site_type_symbol
_atom_site_fract_x
_atom_site_fract_y
_atom_site_fract_z
_atom_site_U_iso_or_equiv
_atom_site_adp_type
_atom_site_occupancy
_atom_site_site_symmetry_order
_atom_site_calc_flag
_atom_site_refinement_flags_posn
_atom_site_refinement_flags_adp
Cl4 Cl 0.3966(5) 0.61771(11) 0.13901(19) 0.0387(9) Uani 1 1 d . .
Cl6 Cl -0.0175(5) 0.57319(12) 0.12486(19) 0.0469(10) Uani 1 1 d . .
Cl5 Cl 0.0379(5) 0.68341(11) 0.0881(2) 0.0471(10) Uani 1 1 d . .
Cl3 Cl 0.1793(6) 0.57061(14) 0.9043(2) 0.0623(12) Uani 1 1 d . .
Cl1 Cl 0.5566(7) 0.62945(14) 0.9195(2) 0.0780(14) Uani 1 1 d . .
Cl2 Cl 0.5608(7) 0.51930(15) 0.8842(2) 0.0936(17) Uani 1 1 d . .
O1 O 0.3313(10) 0.6016(2) 0.6574(4) 0.0162(18) Uani 1 1 d . .
O2 O 0.1593(10) 0.6359(3) 0.3616(4) 0.0209(19) Uani 1 1 d . .
O3 O 0.9330(10) 0.6842(3) 0.5897(4) 0.0207(19) Uani 1 1 d . .
N1 N 0.2494(12) 0.6166(3) 0.5078(5) 0.010(2) Uiso 1 1 d . .
N2 N 0.6724(13) 0.7235(3) 0.6481(5) 0.014(2) Uiso 1 1 d . .
C00C C 0.0157(16) 0.5645(4) 0.5855(6) 0.012(3) Uiso 1 1 d . .
C00D C -0.3550(16) 0.5057(4) 0.5821(6) 0.009(3) Uiso 1 1 d . .
C00E C 0.3814(15) 0.7077(3) 0.5259(6) 0.014(3) Uani 1 1 d . .
H00A H 0.309730 0.722014 0.468627 0.017 Uiso 1 1 calc R U
H00B H 0.282855 0.709697 0.569615 0.017 Uiso 1 1 calc R U
C00F C -0.3152(16) 0.5300(4) 0.5016(6) 0.014(3) Uiso 1 1 d . .
C00G C -0.0809(16) 0.5844(4) 0.4259(6) 0.013(3) Uiso 1 1 d . .
C00H C 0.5627(16) 0.7359(4) 0.7232(6) 0.019(3) Uiso 1 1 d . .
H00C H 0.539644 0.702911 0.754605 0.022 Uiso 1 1 calc R U
H00D H 0.423427 0.750532 0.699349 0.022 Uiso 1 1 calc R U
C00I C -0.1258(15) 0.5588(4) 0.5042(6) 0.012(3) Uiso 1 1 d . .
C00J C -0.0309(15) 0.5411(3) 0.6608(6) 0.014(3) Uiso 1 1 d . .
H00J H 0.062539 0.544973 0.715164 0.016 Uiso 1 1 calc R U
C00K C -0.2183(16) 0.5795(4) 0.3484(6) 0.016(3) Uani 1 1 d . .
H00K H -0.187802 0.596256 0.295978 0.019 Uiso 1 1 calc R U
C00L C 0.1169(17) 0.6141(4) 0.4271(6) 0.017(3) Uani 1 1 d . .
C00M C -0.2130(15) 0.5115(4) 0.6597(6) 0.016(3) Uani 1 1 d . .
H00M H -0.240024 0.495109 0.712962 0.019 Uiso 1 1 calc R U
C00N C 0.6768(16) 0.7747(4) 0.7909(6) 0.022(3) Uani 1 1 d . .
H00E H 0.733125 0.803680 0.758210 0.026 Uiso 1 1 calc R U
H00F H 0.574375 0.789987 0.825886 0.026 Uiso 1 1 calc R U
C00O C -0.4530(16) 0.5249(4) 0.4202(6) 0.017(3) Uani 1 1 d . .
C00P C 0.2074(17) 0.5948(4) 0.5890(7) 0.019(3) Uani 1 1 d . .
C00Q C 0.4390(15) 0.6500(4) 0.5128(6) 0.018(3) Uani 1 1 d . .
H00G H 0.500041 0.646326 0.457157 0.022 Uiso 1 1 calc R U
H00H H 0.544964 0.638465 0.563131 0.022 Uiso 1 1 calc R U
C00R C 0.9494(16) 0.6797(4) 0.7480(6) 0.021(3) Uiso 1 1 d . .
H00I H 1.068906 0.656233 0.742823 0.025 Uiso 1 1 calc R U
H00L H 0.845954 0.659280 0.775571 0.025 Uiso 1 1 calc R U
C00S C 0.5720(15) 0.7407(4) 0.5583(6) 0.013(3) Uani 1 1 d . .
H00N H 0.673628 0.737592 0.515960 0.016 Uiso 1 1 calc R U
H00O H 0.530371 0.777918 0.560593 0.016 Uiso 1 1 calc R U
C00T C 0.8494(17) 0.6958(4) 0.6552(7) 0.021(3) Uani 1 1 d . .
C00U C -0.3991(17) 0.5509(4) 0.3447(6) 0.019(3) Uani 1 1 d . .
H00U H -0.491112 0.548518 0.289647 0.023 Uiso 1 1 calc R U
C00V C 0.8554(17) 0.7504(4) 0.8548(6) 0.027(3) Uani 1 1 d . .
H00P H 0.796633 0.723402 0.890662 0.033 Uiso 1 1 calc R U
H00Q H 0.918991 0.777968 0.896272 0.033 Uiso 1 1 calc R U
C00W C 1.0282(16) 0.7253(4) 0.8106(6) 0.024(3) Uani 1 1 d . .
H00R H 1.139559 0.712159 0.857495 0.029 Uiso 1 1 calc R U
H00S H 1.090937 0.752361 0.776140 0.029 Uiso 1 1 calc R U
C00X C 0.4240(18) 0.5774(4) 0.8659(7) 0.034(3) Uani 1 1 d . .
H00X H 0.398021 0.584743 0.800459 0.041 Uiso 1 1 calc R U
C00Y C 0.1394(17) 0.6292(4) 0.1527(7) 0.028(3) Uani 1 1 d . .
H00Y H 0.136949 0.637630 0.216853 0.034 Uiso 1 1 calc R U

loop_
_atom_site_aniso_label
_atom_site_aniso_U_11
_atom_site_aniso_U_22
_atom_site_aniso_U_33
_atom_site_aniso_U_23
_atom_site_aniso_U_13
_atom_site_aniso_U_12
Cl4 0.038(2) 0.040(2) 0.0362(19) 0.0121(16) -0.0020(17) 0.0035(17)
Cl6 0.062(3) 0.042(2) 0.038(2) -0.0023(17) 0.0100(18) -0.0127(19)
Cl5 0.053(3) 0.033(2) 0.052(2) 0.0104(18) -0.0024(19) 0.0149(18)
Cl3 0.050(3) 0.098(3) 0.035(2) 0.004(2) -0.0042(19) -0.019(2)
Cl1 0.121(4) 0.068(3) 0.046(2) -0.014(2) 0.016(2) -0.050(3)
Cl2 0.161(5) 0.073(3) 0.050(2) 0.013(2) 0.026(3) 0.055(3)
O1 0.015(5) 0.021(4) 0.010(4) 0.008(3) -0.004(4) 0.001(3)
O2 0.020(5) 0.028(5) 0.012(4) 0.002(4) -0.008(4) -0.014(4)
O3 0.012(5) 0.031(5) 0.018(4) -0.004(4) -0.002(4) 0.011(4)
C00E 0.023(8) 0.009(6) 0.010(6) -0.005(5) 0.000(5) 0.003(5)
C00K 0.021(8) 0.013(6) 0.012(6) -0.001(5) 0.003(5) -0.008(6)
C00L 0.034(9) 0.013(7) 0.002(6) 0.000(5) -0.002(6) 0.010(6)
C00M 0.020(8) 0.019(7) 0.008(6) 0.000(5) 0.001(5) -0.011(6)
C00N 0.036(8) 0.015(7) 0.014(6) -0.012(5) -0.001(6) -0.003(6)
C00O 0.023(8) 0.017(7) 0.010(6) -0.001(5) 0.003(5) 0.005(5)
C00P 0.030(8) 0.010(7) 0.015(6) 0.006(5) -0.002(6) 0.010(6)
C00Q 0.022(8) 0.023(7) 0.010(6) -0.002(5) 0.005(5) 0.001(6)
C00S 0.006(7) 0.014(6) 0.019(6) 0.002(5) 0.000(5) -0.002(5)
C00T 0.019(8) 0.017(7) 0.024(7) 0.012(6) -0.009(6) -0.002(6)
C00U 0.023(8) 0.016(7) 0.014(6) -0.004(5) -0.014(6) -0.002(6)
C00V 0.030(9) 0.026(7) 0.019(6) -0.008(6) -0.013(6) -0.003(6)
C00W 0.024(8) 0.032(8) 0.014(6) -0.006(6) -0.008(6) 0.000(6)
C00X 0.056(10) 0.038(8) 0.009(6) 0.006(6) 0.004(6) -0.012(7)
C00Y 0.038(9) 0.025(7) 0.022(7) 0.002(6) 0.002(6) -0.015(6)

loop_
_atom_type_symbol
_atom_type_description
_atom_type_scat_dispersion_real
_atom_type_scat_dispersion_imag
_atom_type_scat_source
C C 0.0033 0.0016 'International Tables Vol C Tables 4.2.6.8 and 6.1.1.4'
H H 0.0000 0.0000 'International Tables Vol C Tables 4.2.6.8 and 6.1.1.4'
N N 0.0061 0.0033 'International Tables Vol C Tables 4.2.6.8 and 6.1.1.4'
O O 0.0106 0.0060 'International Tables Vol C Tables 4.2.6.8 and 6.1.1.4'
Cl Cl 0.1484 0.1585 'International Tables Vol C Tables 4.2.6.8 and 6.1.1.4'

loop_
_geom_angle_atom_site_label_1
_geom_angle_atom_site_label_2
_geom_angle_atom_site_label_3
_geom_angle
_geom_angle_site_symmetry_3
C00L N1 C00P 125.3(9) .
C00L N1 C00Q 117.7(8) .
C00P N1 C00Q 116.6(8) .
C00T N2 C00H 124.2(9) .
C00T N2 C00S 118.6(8) .
C00H N2 C00S 117.1(8) .
C00J C00C C00I 119.0(9) .
C00J C00C C00P 119.9(9) .
C00I C00C C00P 121.0(9) .
C00M C00D C00F 119.9(9) .
C00M C00D C00O 121.7(9) 3_466
C00F C00D C00O 118.4(8) 3_466
C00S C00E C00Q 111.9(8) .
C00S C00E H00A 109.2 .
C00Q C00E H00A 109.2 .
C00S C00E H00B 109.2 .
C00Q C00E H00B 109.2 .
H00A C00E H00B 107.9 .
C00O C00F C00I 119.7(9) .
C00O C00F C00D 122.4(9) .
C00I C00F C00D 117.9(9) .
C00K C00G C00I 119.2(9) .
C00K C00G C00L 120.1(9) .
C00I C00G C00L 120.7(9) .
N2 C00H C00N 114.9(8) .
N2 C00H H00C 108.6 .
C00N C00H H00C 108.6 .
N2 C00H H00D 108.6 .
C00N C00H H00D 108.6 .
H00C C00H H00D 107.5 .
C00G C00I C00F 119.9(9) .
C00G C00I C00C 119.3(9) .
C00F C00I C00C 120.8(8) .
C00C C00J C00M 121.4(9) .
C00C C00J H00J 119.3 .
C00M C00J H00J 119.3 .
C00G C00K C00U 121.3(9) .
C00G C00K H00K 119.3 .
C00U C00K H00K 119.3 .
O2 C00L N1 121.4(10) .
O2 C00L C00G 122.0(9) .
N1 C00L C00G 116.6(9) .
C00D C00M C00J 121.0(9) .
C00D C00M H00M 119.5 .
C00J C00M H00M 119.5 .
C00V C00N C00H 113.9(8) .
C00V C00N H00E 108.8 .
C00H C00N H00E 108.8 .
C00V C00N H00F 108.8 .
C00H C00N H00F 108.8 .
H00E C00N H00F 107.7 .
C00F C00O C00U 117.7(10) .
C00F C00O C00D 119.2(9) 3_466
C00U C00O C00D 123.0(9) 3_466
O1 C00P N1 119.8(10) .
O1 C00P C00C 123.3(9) .
N1 C00P C00C 116.9(9) .
N1 C00Q C00E 110.0(8) .
N1 C00Q H00G 109.7 .
C00E C00Q H00G 109.7 .
N1 C00Q H00H 109.7 .
C00E C00Q H00H 109.7 .
H00G C00Q H00H 108.2 .
C00T C00R C00W 115.1(8) .
C00T C00R H00I 108.5 .
C00W C00R H00I 108.5 .
C00T C00R H00L 108.5 .
C00W C00R H00L 108.5 .
H00I C00R H00L 107.5 .
N2 C00S C00E 110.8(7) .
N2 C00S H00N 109.5 .
C00E C00S H00N 109.5 .
N2 C00S H00O 109.5 .
C00E C00S H00O 109.5 .
H00N C00S H00O 108.1 .
O3 C00T N2 122.4(9) .
O3 C00T C00R 120.4(10) .
N2 C00T C00R 117.2(10) .
C00K C00U C00O 122.1(9) .
C00K C00U H00U 119.0 .
C00O C00U H00U 119.0 .
C00N C00V C00W 115.1(8) .
C00N C00V H00P 108.5 .
C00W C00V H00P 108.5 .
C00N C00V H00Q 108.5 .
C00W C00V H00Q 108.5 .
H00P C00V H00Q 107.5 .
C00V C00W C00R 113.2(9) .
C00V C00W H00R 108.9 .
C00R C00W H00R 108.9 .
C00V C00W H00S 108.9 .
C00R C00W H00S 108.9 .
H00R C00W H00S 107.8 .
Cl1 C00X Cl2 112.4(6) .
Cl1 C00X Cl3 109.0(6) .
Cl2 C00X Cl3 108.8(6) .
Cl1 C00X H00X 108.9 .
Cl2 C00X H00X 108.9 .
Cl3 C00X H00X 108.9 .
Cl4 C00Y Cl5 110.4(6) .
Cl4 C00Y Cl6 111.2(6) .
Cl5 C00Y Cl6 110.5(6) .
Cl4 C00Y H00Y 108.2 .
Cl5 C00Y H00Y 108.2 .
Cl6 C00Y H00Y 108.2 .

loop_
_geom_bond_atom_site_label_1
_geom_bond_atom_site_label_2
_geom_bond_distance
_geom_bond_site_symmetry_2
Cl4 C00Y 1.731(11) .
Cl6 C00Y 1.766(10) .
Cl5 C00Y 1.763(10) .
Cl3 C00X 1.776(11) .
Cl1 C00X 1.715(11) .
Cl2 C00X 1.728(11) .
O1 C00P 1.223(10) .
O2 C00L 1.207(10) .
O3 C00T 1.238(11) .
N1 C00L 1.385(11) .
N1 C00P 1.416(11) .
N1 C00Q 1.485(11) .
N2 C00T 1.335(12) .
N2 C00H 1.467(11) .
N2 C00S 1.484(10) .
C00C C00J 1.365(12) .
C00C C00I 1.427(12) .
C00C C00P 1.455(13) .
C00D C00M 1.387(11) .
C00D C00F 1.428(12) .
C00D C00O 1.462(13) 3_466
C00E C00S 1.510(12) .
C00E C00Q 1.539(12) .
C00E H00A 0.9900 .
C00E H00B 0.9900 .
C00F C00O 1.415(12) .
C00F C00I 1.423(12) .
C00G C00K 1.368(12) .
C00G C00I 1.425(12) .
C00G C00L 1.485(13) .
C00H C00N 1.533(11) .
C00H H00C 0.9900 .
C00H H00D 0.9900 .
C00J C00M 1.396(12) .
C00J H00J 0.9500 .
C00K C00U 1.372(12) .
C00K H00K 0.9500 .
C00M H00M 0.9500 .
C00N C00V 1.522(12) .
C00N H00E 0.9900 .
C00N H00F 0.9900 .
C00O C00U 1.415(13) .
C00Q H00G 0.9900 .
C00Q H00H 0.9900 .
C00R C00T 1.514(12) .
C00R C00W 1.538(12) .
C00R H00I 0.9900 .
C00R H00L 0.9900 .
C00S H00N 0.9900 .
C00S H00O 0.9900 .
C00U H00U 0.9500 .
C00V C00W 1.530(13) .
C00V H00P 0.9900 .
C00V H00Q 0.9900 .
C00W H00R 0.9900 .
C00W H00S 0.9900 .
C00X H00X 1.0000 .
C00Y H00Y 1.0000 .
